data_7036460
loop_
_publ_author_name
'Jia, Yu-Xiang'
'Jonathan Chew, Renta'
'Li, Bin-Bin'
'Zhu, Pengcheng'
'Li, Yongxin'
'Pullarkat, Sumod A.'
'Soon Tan, Nguan'
'Leung, Pak-Hing'

_publ_section_title
;
 Palladacycle promoted base controlled regio- and enantioselective
 hydrophosphination of 2-pyridylacrylate/amide and the cytotoxicity of
 their gold complexes.
;
_journal_issue 40
_journal_name_full 'Dalton transactions (Cambridge, England : 2003)'
_journal_page_first 17557
_journal_page_last 17564
_journal_paper_doi 10.1039/c5dt02694f
_journal_volume 44
_journal_year 2015
_chemical_absolute_configuration ad
_chemical_formula_sum 'C22 H22 Cl4 N O2 P Pd'
_chemical_formula_weight 611.58
_space_group_crystal_system orthorhombic
_space_group_IT_number 19
_space_group_name_Hall 'P 2ac 2ab'
_space_group_name_H-M_alt 'P 21 21 21'
_symmetry_space_group_name_Hall 'P 2ac 2ab'
_symmetry_space_group_name_H-M 'P 21 21 21'
_atom_sites_solution_hydrogens geom
_atom_sites_solution_primary direct
_atom_sites_solution_secondary difmap
_audit_update_record
;
2015-05-28 deposited with the CCDC.
2015-09-09 downloaded from the CCDC.
;
_cell_angle_alpha 90
_cell_angle_beta 90
_cell_angle_gamma 90
_cell_formula_units_Z 4
_cell_length_a 8.7889(10)
_cell_length_b 10.1423(13)
_cell_length_c 26.660(4)
_cell_measurement_reflns_used 9352
_cell_measurement_temperature 153.(2)
_cell_measurement_theta_max 31.2500
_cell_measurement_theta_min 2.4400
_cell_volume 2376.5(5)
_computing_cell_refinement 'SAINT V8.27B (Bruker AXS Inc., 2012)'
_computing_data_collection 'Bruker Apex2'
_computing_data_reduction 'SAINT V8.27B (Bruker AXS Inc., 2012)'
_computing_molecular_graphics 'Bruker Apex2'
_computing_publication_material 'Bruker Apex2'
_computing_structure_refinement 'SHELXL-97 (Sheldrick, 2008)'
_computing_structure_solution 'SHELXS-97 (Sheldrick, 2008)'
_diffrn_ambient_temperature 153.(2)
_diffrn_detector_area_resol_mean 8.3333
_diffrn_measured_fraction_theta_full 0.995
_diffrn_measured_fraction_theta_max 0.995
_diffrn_measurement_device_type 'Bruker APEX-II CCD'
_diffrn_measurement_method '\f and \w scans'
_diffrn_radiation_monochromator graphite
_diffrn_radiation_type MoK\a
_diffrn_radiation_wavelength 0.71073
_diffrn_reflns_av_R_equivalents 0.0382
_diffrn_reflns_av_sigmaI/netI 0.0461
_diffrn_reflns_limit_h_max 12
_diffrn_reflns_limit_h_min -6
_diffrn_reflns_limit_k_max 14
_diffrn_reflns_limit_k_min -14
_diffrn_reflns_limit_l_max 38
_diffrn_reflns_limit_l_min -35
_diffrn_reflns_number 20515
_diffrn_reflns_theta_full 31.25
_diffrn_reflns_theta_max 31.25
_diffrn_reflns_theta_min 1.53
_exptl_absorpt_coefficient_mu 1.318
_exptl_absorpt_correction_T_max 0.90
_exptl_absorpt_correction_T_min 0.71
_exptl_absorpt_correction_type multi-scan
_exptl_absorpt_process_details 'SADABS V2012/1 (Bruker AXS Inc.)'
_exptl_crystal_colour yellow
_exptl_crystal_density_diffrn 1.709
_exptl_crystal_density_method 'not measured'
_exptl_crystal_description block
_exptl_crystal_F_000 1224
_exptl_crystal_size_max 0.400
_exptl_crystal_size_mid 0.260
_exptl_crystal_size_min 0.080
_refine_diff_density_max 0.616
_refine_diff_density_min -0.769
_refine_ls_abs_structure_details 'Flack H D (1983), Acta Cryst. A39, 876-881'
_refine_ls_abs_structure_Flack 0.00(2)
_refine_ls_extinction_method none
_refine_ls_goodness_of_fit_ref 1.134
_refine_ls_hydrogen_treatment constr
_refine_ls_matrix_type full
_refine_ls_number_parameters 300
_refine_ls_number_reflns 7702
_refine_ls_number_restraints 33
_refine_ls_restrained_S_all 1.136
_refine_ls_R_factor_all 0.0307
_refine_ls_R_factor_gt 0.0266
_refine_ls_shift/su_max 0.001
_refine_ls_shift/su_mean 0.000
_refine_ls_structure_factor_coef Fsqd
_refine_ls_weighting_details 'calc w=1/[\s^2^(Fo^2^)+(0.0388P)^2^+0.0000P] where P=(Fo^2^+2Fc^2^)/3'
_refine_ls_weighting_scheme calc
_refine_ls_wR_factor_gt 0.0653
_refine_ls_wR_factor_ref 0.0814
_reflns_number_gt 7215
_reflns_number_total 7702
_reflns_threshold_expression >2sigma(I)
_cod_data_source_file c5dt02694f2.cif
_cod_data_source_block I
_cod_depositor_comments 'Adding full bibliography for 7036459--7036464.cif.'
_cod_database_code 7036460

loop_
_space_group_symop_operation_xyz
'x, y, z'
'-x+1/2, -y, z+1/2'
'-x, y+1/2, -z+1/2'
'x+1/2, -y+1/2, -z'

loop_
_atom_site_type_symbol
_atom_site_label
_atom_site_fract_x
_atom_site_fract_y
_atom_site_fract_z
_atom_site_U_iso_or_equiv
_atom_site_adp_type
_atom_site_calc_flag
_atom_site_refinement_flags
_atom_site_occupancy
_atom_site_disorder_assembly
_atom_site_disorder_group
Pd Pd1 0.019198(18) 0.250182(19) 0.096228(6) 0.01107(5) Uani d . 1.0 . .
C C1 0.2199(3) 0.3872(3) 0.02292(9) 0.0167(5) Uani d . 1.0 . .
H H1 0.1249 0.4133 0.0091 0.02 Uiso calc R 1.0 . .
C C2 0.3515(3) 0.4319(3) 0.00095(9) 0.0186(5) Uani d . 1.0 . .
H H2 0.3473 0.4882 -0.0275 0.022 Uiso calc R 1.0 . .
C C3 0.4896(3) 0.3940(3) 0.02069(10) 0.0200(5) Uani d . 1.0 . .
H H3 0.582 0.4255 0.0066 0.024 Uiso calc R 1.0 . .
C C4 0.4912(3) 0.3096(3) 0.06118(9) 0.0173(5) Uani d . 1.0 . .
H H4 0.5853 0.2808 0.0749 0.021 Uiso calc R 1.0 . .
C C5 0.3565(3) 0.2670(2) 0.08173(9) 0.0137(5) Uani d . 1.0 . .
C C6 0.3574(3) 0.1713(2) 0.12499(8) 0.0138(4) Uani d . 1.0 . .
H H6 0.4245 0.0962 0.1149 0.017 Uiso calc R 1.0 . .
C C7 0.4255(3) 0.2299(3) 0.17295(10) 0.0190(5) Uani d . 1.0 . .
H H7A 0.4376 0.1586 0.198 0.023 Uiso calc R 1.0 . .
H H7B 0.528 0.2648 0.1652 0.023 Uiso calc R 1.0 . .
C C8 0.3319(3) 0.3379(3) 0.19561(9) 0.0193(5) Uani d . 1.0 . .
C C9 0.3041(5) 0.4698(4) 0.26720(12) 0.0394(9) Uani d . 1.0 . .
H H9A 0.3108 0.5536 0.249 0.059 Uiso calc R 1.0 . .
H H9B 0.3469 0.4806 0.3009 0.059 Uiso calc R 1.0 . .
H H9C 0.1972 0.4431 0.2698 0.059 Uiso calc R 1.0 . .
C C10 0.1436(3) 0.0612(3) 0.19740(9) 0.0160(5) Uani d . 1.0 . .
C C11 0.0624(3) 0.1407(3) 0.22993(10) 0.0218(5) Uani d . 1.0 . .
H H11 0.012 0.217 0.2176 0.026 Uiso calc R 1.0 . .
C C12 0.0544(4) 0.1093(4) 0.28029(11) 0.0321(7) Uani d . 1.0 . .
H H12 -0.003 0.1632 0.3024 0.039 Uiso calc R 1.0 . .
C C13 0.1294(4) 0.0001(4) 0.29850(11) 0.0358(8) Uani d . 1.0 . .
H H13 0.1235 -0.0209 0.3332 0.043 Uiso calc R 1.0 . .
C C14 0.2123(4) -0.0785(3) 0.26691(11) 0.0317(7) Uani d . 1.0 . .
H H14 0.2645 -0.1532 0.2798 0.038 Uiso calc R 1.0 . .
C C15 0.2203(3) -0.0493(3) 0.21620(11) 0.0235(6) Uani d . 1.0 . .
H H15 0.2776 -0.104 0.1943 0.028 Uiso calc R 1.0 . .
C C16 0.1595(3) -0.0504(2) 0.09865(9) 0.0149(4) Uani d . 1.0 . .
C C17 0.2521(3) -0.0717(3) 0.05695(10) 0.0189(5) Uani d . 1.0 . .
H H17 0.3267 -0.0083 0.048 0.023 Uiso calc R 1.0 . .
C C18 0.2353(3) -0.1848(3) 0.02874(11) 0.0245(6) Uani d . 1.0 . .
H H18 0.2986 -0.1996 0.0004 0.029 Uiso calc R 1.0 . .
C C19 0.1261(4) -0.2764(3) 0.04186(12) 0.0281(7) Uani d . 1.0 . .
H H19 0.1147 -0.3542 0.0224 0.034 Uiso calc R 1.0 . .
C C20 0.0336(3) -0.2561(3) 0.08292(11) 0.0265(5) Uani d . 1.0 . .
H H20 -0.041 -0.3199 0.0917 0.032 Uiso calc R 1.0 . .
C C21 0.0496(3) -0.1427(3) 0.11137(10) 0.0211(5) Uani d . 1.0 . .
H H21 -0.0145 -0.1281 0.1395 0.025 Uiso calc R 1.0 . .
C C22 0.5618(17) 0.6802(9) 0.0943(3) 0.034(2) Uani d PDU 0.61(2) A 1
H H22A 0.5144 0.6722 0.0608 0.041 Uiso calc PR 0.61(2) A 1
H H22B 0.6477 0.6171 0.0956 0.041 Uiso calc PR 0.61(2) A 1
Cl Cl2 0.4300(8) 0.6346(3) 0.1386(3) 0.0593(15) Uani d PDU 0.61(2) A 1
C C22A 0.570(4) 0.6798(17) 0.1025(8) 0.071(6) Uani d PDU 0.39(2) A 2
H H22C 0.4961 0.6665 0.075 0.085 Uiso calc PR 0.39(2) A 2
H H22D 0.6571 0.6196 0.0965 0.085 Uiso calc PR 0.39(2) A 2
Cl Cl2A 0.487(2) 0.6388(6) 0.1574(6) 0.089(3) Uani d PDU 0.39(2) A 2
Cl Cl1 0.63465(11) 0.83937(10) 0.10050(4) 0.0446(2) Uani d D 1.0 . .
Cl Cl3 -0.12865(7) 0.41835(6) 0.05744(2) 0.01841(12) Uani d . 1.0 . .
Cl Cl4 -0.19143(7) 0.15736(7) 0.13248(2) 0.01892(12) Uani d . 1.0 . .
N N1 0.2209(2) 0.3074(2) 0.06339(8) 0.0127(4) Uani d . 1.0 . .
O O1 0.2235(2) 0.3889(2) 0.17734(8) 0.0266(5) Uani d . 1.0 . .
O O2 0.3885(3) 0.3699(2) 0.24047(8) 0.0319(5) Uani d . 1.0 . .
P P1 0.16392(7) 0.10337(6) 0.13243(2) 0.01186(11) Uani d . 1.0 . .

loop_
_atom_site_aniso_label
_atom_site_aniso_U_11
_atom_site_aniso_U_22
_atom_site_aniso_U_33
_atom_site_aniso_U_12
_atom_site_aniso_U_13
_atom_site_aniso_U_23
Pd1 0.00873(8) 0.01205(8) 0.01243(8) 0.00057(7) -0.00021(5) 0.00108(7)
C1 0.0165(13) 0.0177(12) 0.0159(12) -0.0012(9) -0.0002(9) 0.0015(9)
C2 0.0196(13) 0.0194(12) 0.0166(11) -0.0020(10) 0.0033(10) 0.0020(9)
C3 0.0148(13) 0.0225(13) 0.0226(12) -0.0039(10) 0.0049(10) -0.0005(10)
C4 0.0102(12) 0.0212(13) 0.0205(12) -0.0005(9) 0.0007(9) -0.0002(10)
C5 0.0125(11) 0.0141(12) 0.0144(10) 0.0001(9) 0.0002(8) -0.0007(8)
C6 0.0116(11) 0.0160(11) 0.0140(11) 0.0026(9) -0.0001(8) 0.0007(8)
C7 0.0140(11) 0.0269(16) 0.0162(11) -0.0001(10) -0.0032(9) -0.0026(10)
C8 0.0201(13) 0.0225(13) 0.0152(11) -0.0060(10) 0.0004(10) -0.0025(9)
C9 0.046(2) 0.045(2) 0.0271(16) 0.0045(17) 0.0003(15) -0.0176(15)
C10 0.0157(12) 0.0211(12) 0.0113(10) -0.0015(9) -0.0013(9) 0.0037(8)
C11 0.0235(14) 0.0266(14) 0.0152(12) -0.0015(11) 0.0017(10) -0.0013(10)
C12 0.0382(19) 0.0436(19) 0.0146(13) -0.0057(15) 0.0047(12) -0.0029(12)
C13 0.043(2) 0.051(2) 0.0124(13) -0.0173(17) -0.0031(13) 0.0108(13)
C14 0.0316(17) 0.0365(18) 0.0269(15) -0.0042(14) -0.0084(13) 0.0159(13)
C15 0.0230(14) 0.0244(14) 0.0231(14) 0.0015(11) -0.0016(11) 0.0064(10)
C16 0.0143(12) 0.0140(10) 0.0165(11) 0.0016(8) -0.0015(9) 0.0005(8)
C17 0.0194(13) 0.0198(12) 0.0173(12) 0.0004(10) 0.0001(10) 0.0002(9)
C18 0.0267(15) 0.0269(15) 0.0198(13) 0.0051(12) 0.0015(11) -0.0068(10)
C19 0.0365(17) 0.0159(14) 0.0320(15) 0.0026(11) -0.0065(13) -0.0075(10)
C20 0.0296(14) 0.0176(12) 0.0323(14) -0.0046(14) -0.0037(11) -0.0017(12)
C21 0.0214(14) 0.0212(13) 0.0207(12) -0.0015(10) 0.0015(10) -0.0015(10)
C22 0.037(4) 0.028(4) 0.037(3) -0.005(3) -0.001(3) -0.009(3)
Cl2 0.058(2) 0.0605(14) 0.059(3) -0.0014(11) 0.0208(16) 0.0200(13)
C22A 0.054(10) 0.061(10) 0.098(11) 0.001(9) 0.020(10) 0.009(9)
Cl2A 0.111(7) 0.079(3) 0.077(5) -0.018(3) 0.018(6) 0.025(3)
Cl1 0.0364(5) 0.0428(5) 0.0547(5) -0.0060(4) 0.0016(5) -0.0087(4)
Cl3 0.0131(3) 0.0174(3) 0.0247(3) 0.0021(2) -0.0024(2) 0.0055(2)
Cl4 0.0127(3) 0.0237(3) 0.0203(3) -0.0007(2) 0.0027(2) 0.0047(2)
N1 0.0108(10) 0.0138(9) 0.0135(9) 0.0006(7) 0.0002(7) 0.0002(7)
O1 0.0238(11) 0.0299(11) 0.0261(11) 0.0060(9) -0.0053(8) -0.0075(8)
O2 0.0310(13) 0.0458(15) 0.0189(10) 0.0028(10) -0.0062(9) -0.0105(9)
P1 0.0114(3) 0.0125(3) 0.0117(3) 0.0007(2) 0.0000(2) 0.0013(2)

loop_
_atom_type_symbol
_atom_type_description
_atom_type_scat_dispersion_real
_atom_type_scat_dispersion_imag
_atom_type_scat_source
C C 0.0033 0.0016 'International Tables Vol C Tables 4.2.6.8 and 6.1.1.4'
H H 0.0000 0.0000 'International Tables Vol C Tables 4.2.6.8 and 6.1.1.4'
N N 0.0061 0.0033 'International Tables Vol C Tables 4.2.6.8 and 6.1.1.4'
O O 0.0106 0.0060 'International Tables Vol C Tables 4.2.6.8 and 6.1.1.4'
P P 0.1023 0.0942 'International Tables Vol C Tables 4.2.6.8 and 6.1.1.4'
Cl Cl 0.1484 0.1585 'International Tables Vol C Tables 4.2.6.8 and 6.1.1.4'
Pd Pd -0.9988 1.0072 'International Tables Vol C Tables 4.2.6.8 and 6.1.1.4'

loop_
_geom_angle_atom_site_label_1
_geom_angle_atom_site_label_2
_geom_angle_atom_site_label_3
_geom_angle
N1 Pd1 P1 83.04(6)
N1 Pd1 Cl4 172.01(6)
P1 Pd1 Cl4 90.23(2)
N1 Pd1 Cl3 94.76(6)
P1 Pd1 Cl3 177.08(2)
Cl4 Pd1 Cl3 92.10(2)
N1 C1 C2 122.3(2)
N1 C1 H1 118.9
C2 C1 H1 118.9
C1 C2 C3 119.1(2)
C1 C2 H2 120.4
C3 C2 H2 120.4
C2 C3 C4 118.8(2)
C2 C3 H3 120.6
C4 C3 H3 120.6
C5 C4 C3 119.9(2)
C5 C4 H4 120.0
C3 C4 H4 120.0
N1 C5 C4 121.3(2)
N1 C5 C6 118.5(2)
C4 C5 C6 120.2(2)
C5 C6 C7 113.0(2)
C5 C6 P1 108.54(16)
C7 C6 P1 114.54(17)
C5 C6 H6 106.8
C7 C6 H6 106.8
P1 C6 H6 106.8
C8 C7 C6 113.9(2)
C8 C7 H7A 108.8
C6 C7 H7A 108.8
C8 C7 H7B 108.8
C6 C7 H7B 108.8
H7A C7 H7B 107.7
O1 C8 O2 124.1(3)
O1 C8 C7 126.4(2)
O2 C8 C7 109.6(2)
O2 C9 H9A 109.5
O2 C9 H9B 109.5
H9A C9 H9B 109.5
O2 C9 H9C 109.5
H9A C9 H9C 109.5
H9B C9 H9C 109.5
C11 C10 C15 119.4(2)
C11 C10 P1 121.2(2)
C15 C10 P1 119.2(2)
C12 C11 C10 120.1(3)
C12 C11 H11 120.0
C10 C11 H11 120.0
C13 C12 C11 120.3(3)
C13 C12 H12 119.9
C11 C12 H12 119.9
C14 C13 C12 120.4(3)
C14 C13 H13 119.8
C12 C13 H13 119.8
C13 C14 C15 120.2(3)
C13 C14 H14 119.9
C15 C14 H14 119.9
C14 C15 C10 119.7(3)
C14 C15 H15 120.1
C10 C15 H15 120.1
C21 C16 C17 119.8(2)
C21 C16 P1 118.5(2)
C17 C16 P1 121.34(19)
C18 C17 C16 120.1(3)
C18 C17 H17 120.0
C16 C17 H17 120.0
C17 C18 C19 119.7(3)
C17 C18 H18 120.1
C19 C18 H18 120.1
C20 C19 C18 120.7(3)
C20 C19 H19 119.6
C18 C19 H19 119.6
C19 C20 C21 119.9(3)
C19 C20 H20 120.1
C21 C20 H20 120.1
C20 C21 C16 119.8(3)
C20 C21 H21 120.1
C16 C21 H21 120.1
Cl2 C22 Cl1 115.5(5)
Cl2 C22 H22A 108.4
Cl1 C22 H22A 108.4
Cl2 C22 H22B 108.4
Cl1 C22 H22B 108.4
H22A C22 H22B 107.5
Cl2A C22A Cl1 113.7(10)
Cl2A C22A H22C 108.8
Cl1 C22A H22C 108.8
Cl2A C22A H22D 108.8
Cl1 C22A H22D 108.8
H22C C22A H22D 107.7
C22A Cl1 C22 7.6(13)
C1 N1 C5 118.5(2)
C1 N1 Pd1 120.25(17)
C5 N1 Pd1 121.28(16)
C8 O2 C9 114.9(3)
C10 P1 C16 105.91(12)
C10 P1 C6 106.54(11)
C16 P1 C6 106.80(11)
C10 P1 Pd1 122.12(9)
C16 P1 Pd1 110.93(8)
C6 P1 Pd1 103.58(8)

loop_
_geom_bond_atom_site_label_1
_geom_bond_atom_site_label_2
_geom_bond_distance
Pd1 N1 2.060(2)
Pd1 P1 2.1832(7)
Pd1 Cl4 2.2907(7)
Pd1 Cl3 2.3806(7)
C1 N1 1.348(3)
C1 C2 1.373(4)
C1 H1 0.95
C2 C3 1.378(4)
C2 H2 0.95
C3 C4 1.378(4)
C3 H3 0.95
C4 C5 1.374(3)
C4 H4 0.95
C5 N1 1.352(3)
C5 C6 1.508(3)
C6 C7 1.532(3)
C6 P1 1.845(3)
C6 H6 1.0
C7 C8 1.498(4)
C7 H7A 0.99
C7 H7B 0.99
C8 O1 1.188(3)
C8 O2 1.335(3)
C9 O2 1.444(4)
C9 H9A 0.98
C9 H9B 0.98
C9 H9C 0.98
C10 C11 1.383(4)
C10 C15 1.400(4)
C10 P1 1.793(2)
C11 C12 1.382(4)
C11 H11 0.95
C12 C13 1.377(5)
C12 H12 0.95
C13 C14 1.369(5)
C13 H13 0.95
C14 C15 1.386(4)
C14 H14 0.95
C15 H15 0.95
C16 C21 1.387(4)
C16 C17 1.394(4)
C16 P1 1.801(3)
C17 C18 1.379(4)
C17 H17 0.95
C18 C19 1.380(4)
C18 H18 0.95
C19 C20 1.379(4)
C19 H19 0.95
C20 C21 1.386(4)
C20 H20 0.95
C21 H21 0.95
C22 Cl2 1.719(8)
C22 Cl1 1.744(7)
C22 H22A 0.99
C22 H22B 0.99
C22A Cl2A 1.687(13)
C22A Cl1 1.715(13)
C22A H22C 0.99
C22A H22D 0.99
